data_2017511
loop_
_publ_author_name
'Spencer, John'
'Chowdhry, Babur Z.'
'Hamid, Samiyah'
'Mendham, Andrew P.'
'Male, Louise'
'Coles, Simon J.'
'Hursthouse, Michael B.'

_publ_section_title
;
 Seven 3-methylidene-1<i>H</i>-indol-2(3<i>H</i>)-ones related to the
 multiple-receptor tyrosine kinase inhibitor sunitinib
;
_journal_coeditor_code GG3207
_journal_issue 2
_journal_name_full 'Acta Crystallographica Section C'
_journal_page_first o71
_journal_page_last o78
_journal_paper_doi 10.1107/S0108270109054134
_journal_volume 66
_journal_year 2010
_chemical_formula_iupac 'C13 H10 N2 O'
_chemical_formula_moiety 'C13 H10 N2 O'
_chemical_formula_sum 'C13 H10 N2 O'
_chemical_formula_weight 210.23
_chemical_name_systematic
;
(3<i>Z</i>)-3-(1<i>H</i>-pyrrol-2-ylmethylidene)-1<i>H</i>-indol-
2(3<i>H</i>)-one
;
_space_group_IT_number 61
_symmetry_cell_setting orthorhombic
_symmetry_space_group_name_Hall '-P 2ac 2ab'
_symmetry_space_group_name_H-M 'P b c a'
_atom_sites_solution_hydrogens geom
_atom_sites_solution_primary direct
_atom_sites_solution_secondary difmap
_audit_creation_method SHELXL97
_cell_angle_alpha 90.00
_cell_angle_beta 90.00
_cell_angle_gamma 90.00
_cell_formula_units_Z 8
_cell_length_a 14.6031(6)
_cell_length_b 6.2725(3)
_cell_length_c 22.6997(12)
_cell_measurement_reflns_used 23500
_cell_measurement_temperature 120(2)
_cell_measurement_theta_max 27.48
_cell_measurement_theta_min 2.91
_cell_volume 2079.25(17)
_computing_cell_refinement
;
DENZO (Otwinowski & Minor, 1997) and COLLECT (Nonius, 1998)
;
_computing_data_collection 'COLLECT (Nonius, 1998)'
_computing_data_reduction
;
DENZO (Otwinowski & Minor, 1997) and COLLECT (Nonius, 1998)
;
_computing_molecular_graphics
;
ORTEP-3 for Windows (Version 2.01; Farrugia, 1997) and
Mercury (Version 1.4.2; Macrae <i>et al.</i>, 2006)
;
_computing_publication_material 'WinGX (Farrugia, 1999)'
_computing_structure_refinement 'SHELXL97 (Sheldrick, 2008)'
_computing_structure_solution 'SIR2004 (Burla <i>et al.</i>, 2005)'
_diffrn_ambient_temperature 120(2)
_diffrn_detector_area_resol_mean 9.091
_diffrn_measured_fraction_theta_full 0.995
_diffrn_measured_fraction_theta_max 0.995
_diffrn_measurement_device_type 'Bruker Nonius Roper CCD camera on \k-goniostat'
_diffrn_measurement_method '\f and \w scans'
_diffrn_radiation_monochromator graphite
_diffrn_radiation_source 'Bruker-Nonius FR591 rotating anode'
_diffrn_radiation_type MoK\a
_diffrn_radiation_wavelength 0.71073
_diffrn_reflns_av_R_equivalents 0.0853
_diffrn_reflns_av_sigmaI/netI 0.0573
_diffrn_reflns_limit_h_max 15
_diffrn_reflns_limit_h_min -17
_diffrn_reflns_limit_k_max 7
_diffrn_reflns_limit_k_min -7
_diffrn_reflns_limit_l_max 27
_diffrn_reflns_limit_l_min -27
_diffrn_reflns_number 15759
_diffrn_reflns_theta_full 25.02
_diffrn_reflns_theta_max 25.02
_diffrn_reflns_theta_min 3.32
_exptl_absorpt_coefficient_mu 0.088
_exptl_absorpt_correction_T_max 0.9991
_exptl_absorpt_correction_T_min 0.9759
_exptl_absorpt_correction_type multi-scan
_exptl_absorpt_process_details '(SADABS; Sheldrick, 2007)'
_exptl_crystal_colour yellow
_exptl_crystal_density_diffrn 1.343
_exptl_crystal_density_method 'not measured'
_exptl_crystal_description plate
_exptl_crystal_F_000 880
_exptl_crystal_size_max 0.28
_exptl_crystal_size_mid 0.10
_exptl_crystal_size_min 0.01
_refine_diff_density_max 0.177
_refine_diff_density_min -0.221
_refine_ls_extinction_method none
_refine_ls_goodness_of_fit_ref 1.053
_refine_ls_hydrogen_treatment constr
_refine_ls_matrix_type full
_refine_ls_number_parameters 145
_refine_ls_number_reflns 1828
_refine_ls_number_restraints 0
_refine_ls_restrained_S_all 1.053
_refine_ls_R_factor_all 0.0817
_refine_ls_R_factor_gt 0.0530
_refine_ls_shift/su_max 0.000
_refine_ls_shift/su_mean 0.000
_refine_ls_structure_factor_coef Fsqd
_refine_ls_weighting_details 'calc w = 1/[\s^2^(Fo^2^)+(0.0367P)^2^+1.4244P] where P=(Fo^2^+2Fc^2^)/3'
_refine_ls_weighting_scheme calc
_refine_ls_wR_factor_gt 0.0998
_refine_ls_wR_factor_ref 0.1104
_reflns_number_gt 1412
_reflns_number_total 1828
_reflns_threshold_expression I>2\s(I)
_cod_data_source_file gg3207.cif
_cod_data_source_block 2a
_cod_original_sg_symbol_Hall '-P (2a)c (2a)b'
_cod_original_sg_symbol_H-M 'P bca'
_cod_database_code 2017511
_cod_database_fobs_code 2017511

loop_
_symmetry_equiv_pos_as_xyz
'x, y, z'
'-x+1/2, -y, z+1/2'
'x+1/2, -y+1/2, -z'
'-x, y+1/2, -z+1/2'
'-x, -y, -z'
'x-1/2, y, -z-1/2'
'-x-1/2, y-1/2, z'
'x, -y-1/2, z-1/2'

loop_
_atom_site_type_symbol
_atom_site_label
_atom_site_fract_x
_atom_site_fract_y
_atom_site_fract_z
_atom_site_U_iso_or_equiv
_atom_site_adp_type
_atom_site_calc_flag
_atom_site_refinement_flags
_atom_site_occupancy
_atom_site_disorder_assembly
_atom_site_disorder_group
C C1 0.42080(14) 0.2332(3) 0.46443(9) 0.0211(5) Uani d . 1 . .
C C2 0.37404(13) 0.4387(3) 0.45202(9) 0.0191(5) Uani d . 1 . .
C C3 0.36448(13) 0.5425(3) 0.50957(9) 0.0186(5) Uani d . 1 . .
C C4 0.40375(13) 0.4076(3) 0.55179(9) 0.0188(5) Uani d . 1 . .
C C5 0.40700(13) 0.4582(3) 0.61097(9) 0.0221(5) Uani d . 1 . .
H H5 0.4347 0.3653 0.6388 0.027 Uiso calc R 1 . .
C C6 0.36794(14) 0.6511(4) 0.62817(10) 0.0255(5) Uani d . 1 . .
H H6 0.3683 0.6899 0.6686 0.031 Uiso calc R 1 . .
C C7 0.32856(14) 0.7878(4) 0.58724(9) 0.0247(5) Uani d . 1 . .
H H7 0.3023 0.9184 0.6001 0.030 Uiso calc R 1 . .
C C8 0.32708(13) 0.7356(3) 0.52748(9) 0.0219(5) Uani d . 1 . .
H H8 0.3009 0.8305 0.4995 0.026 Uiso calc R 1 . .
C C9 0.34741(13) 0.5206(3) 0.39925(9) 0.0209(5) Uani d . 1 . .
H H9 0.3161 0.6530 0.4020 0.025 Uiso calc R 1 . .
C C10 0.35810(13) 0.4434(3) 0.34065(9) 0.0228(5) Uani d . 1 . .
C C11 0.33119(15) 0.5405(4) 0.28777(10) 0.0281(5) Uani d . 1 . .
H H11 0.2998 0.6725 0.2841 0.034 Uiso calc R 1 . .
C C12 0.35874(16) 0.4083(4) 0.24160(10) 0.0315(6) Uani d . 1 . .
H H12 0.3496 0.4342 0.2008 0.038 Uiso calc R 1 . .
C C13 0.40153(15) 0.2338(4) 0.26588(9) 0.0299(6) Uani d . 1 . .
H H13 0.4273 0.1179 0.2446 0.036 Uiso calc R 1 . .
N N1 0.43597(11) 0.2248(3) 0.52342(7) 0.0204(4) Uani d . 1 . .
H H1 0.4628 0.1176 0.5415 0.025 Uiso calc R 1 . .
N N2 0.40075(12) 0.2551(3) 0.32536(7) 0.0257(5) Uani d . 1 . .
H H2 0.4240 0.1627 0.3504 0.031 Uiso calc R 1 . .
O O1 0.44323(9) 0.0872(2) 0.42984(6) 0.0249(4) Uani d . 1 . .

loop_
_atom_site_aniso_label
_atom_site_aniso_U_11
_atom_site_aniso_U_22
_atom_site_aniso_U_33
_atom_site_aniso_U_12
_atom_site_aniso_U_13
_atom_site_aniso_U_23
C1 0.0212(11) 0.0212(12) 0.0209(11) -0.0002(9) 0.0005(9) 0.0018(10)
C2 0.0180(10) 0.0174(11) 0.0218(11) -0.0003(8) 0.0007(8) 0.0008(9)
C3 0.0160(10) 0.0190(11) 0.0208(11) -0.0024(8) 0.0004(8) 0.0014(9)
C4 0.0166(10) 0.0172(11) 0.0227(11) -0.0016(8) 0.0019(8) 0.0011(9)
C5 0.0227(11) 0.0225(12) 0.0211(11) 0.0002(9) -0.0004(9) 0.0020(9)
C6 0.0264(12) 0.0263(12) 0.0237(12) -0.0022(10) 0.0021(9) -0.0023(10)
C7 0.0250(12) 0.0207(12) 0.0283(13) 0.0020(9) 0.0016(9) -0.0048(10)
C8 0.0202(11) 0.0195(11) 0.0259(12) 0.0016(9) -0.0017(9) 0.0030(9)
C9 0.0186(10) 0.0188(11) 0.0255(12) 0.0011(9) 0.0005(9) 0.0012(10)
C10 0.0228(12) 0.0225(12) 0.0232(12) -0.0003(9) -0.0010(9) 0.0030(10)
C11 0.0325(13) 0.0256(13) 0.0261(12) 0.0020(10) -0.0024(10) 0.0060(10)
C12 0.0435(14) 0.0313(14) 0.0199(12) -0.0002(11) -0.0005(10) 0.0050(11)
C13 0.0397(14) 0.0312(13) 0.0189(12) 0.0023(11) 0.0016(10) -0.0018(10)
N1 0.0268(10) 0.0157(9) 0.0187(10) 0.0052(7) -0.0009(7) 0.0035(7)
N2 0.0344(11) 0.0226(10) 0.0201(10) 0.0062(8) -0.0015(8) 0.0033(8)
O1 0.0340(9) 0.0204(8) 0.0204(8) 0.0077(7) -0.0011(6) -0.0013(7)

loop_
_atom_type_symbol
_atom_type_description
_atom_type_scat_dispersion_real
_atom_type_scat_dispersion_imag
_atom_type_scat_source
C C 0.0033 0.0016 'International Tables Vol C Tables 4.2.6.8 and 6.1.1.4'
H H 0.0000 0.0000 'International Tables Vol C Tables 4.2.6.8 and 6.1.1.4'
N N 0.0061 0.0033 'International Tables Vol C Tables 4.2.6.8 and 6.1.1.4'
O O 0.0106 0.0060 'International Tables Vol C Tables 4.2.6.8 and 6.1.1.4'

loop_
_geom_angle_atom_site_label_1
_geom_angle_atom_site_label_2
_geom_angle_atom_site_label_3
_geom_angle_site_symmetry_1
_geom_angle_site_symmetry_3
_geom_angle
_geom_angle_publ_flag
O1 C1 N1 . . 123.26(19) ?
O1 C1 C2 . . 129.56(19) ?
N1 C1 C2 . . 107.17(18) ?
C9 C2 C3 . . 126.11(19) ?
C9 C2 C1 . . 128.77(19) ?
C3 C2 C1 . . 105.08(17) ?
C8 C3 C4 . . 119.17(19) ?
C8 C3 C2 . . 133.25(19) ?
C4 C3 C2 . . 107.57(18) ?
C5 C4 N1 . . 128.72(19) ?
C5 C4 C3 . . 122.71(19) ?
N1 C4 C3 . . 108.57(17) ?
C4 C5 C6 . . 117.25(19) ?
C4 C5 H5 . . 121.4 ?
C6 C5 H5 . . 121.4 ?
C7 C6 C5 . . 121.2(2) ?
C7 C6 H6 . . 119.4 ?
C5 C6 H6 . . 119.4 ?
C6 C7 C8 . . 120.8(2) ?
C6 C7 H7 . . 119.6 ?
C8 C7 H7 . . 119.6 ?
C3 C8 C7 . . 118.86(19) ?
C3 C8 H8 . . 120.6 ?
C7 C8 H8 . . 120.6 ?
C2 C9 C10 . . 131.5(2) ?
C2 C9 H9 . . 114.3 ?
C10 C9 H9 . . 114.3 ?
N2 C10 C11 . . 106.43(18) ?
N2 C10 C9 . . 125.15(19) ?
C11 C10 C9 . . 128.4(2) ?
C12 C11 C10 . . 107.7(2) ?
C12 C11 H11 . . 126.1 ?
C10 C11 H11 . . 126.1 ?
C13 C12 C11 . . 107.6(2) ?
C13 C12 H12 . . 126.2 ?
C11 C12 H12 . . 126.2 ?
N2 C13 C12 . . 108.4(2) ?
N2 C13 H13 . . 125.8 ?
C12 C13 H13 . . 125.8 ?
C1 N1 C4 . . 111.60(17) ?
C1 N1 H1 . . 124.2 ?
C4 N1 H1 . . 124.2 ?
C13 N2 C10 . . 109.79(18) ?
C13 N2 H2 . . 125.1 ?
C10 N2 H2 . . 125.1 ?

loop_
_geom_bond_atom_site_label_1
_geom_bond_atom_site_label_2
_geom_bond_site_symmetry_2
_geom_bond_distance
_geom_bond_publ_flag
C1 O1 . 1.250(2) ?
C1 N1 . 1.358(3) ?
C1 C2 . 1.486(3) ?
C2 C9 . 1.360(3) ?
C2 C3 . 1.467(3) ?
C3 C8 . 1.389(3) ?
C3 C4 . 1.401(3) ?
C4 C5 . 1.381(3) ?
C4 N1 . 1.396(3) ?
C5 C6 . 1.394(3) ?
C5 H5 . 0.9500 ?
C6 C7 . 1.389(3) ?
C6 H6 . 0.9500 ?
C7 C8 . 1.396(3) ?
C7 H7 . 0.9500 ?
C8 H8 . 0.9500 ?
C9 C10 . 1.424(3) ?
C9 H9 . 0.9500 ?
C10 N2 . 1.380(3) ?
C10 C11 . 1.402(3) ?
C11 C12 . 1.395(3) ?
C11 H11 . 0.9500 ?
C12 C13 . 1.376(3) ?
C12 H12 . 0.9500 ?
C13 N2 . 1.357(3) ?
C13 H13 . 0.9500 ?
N1 H1 . 0.8800 ?
N2 H2 . 0.8800 ?

loop_
_geom_hbond_atom_site_label_D
_geom_hbond_atom_site_label_H
_geom_hbond_atom_site_label_A
_geom_hbond_site_symmetry_A
_geom_hbond_distance_DH
_geom_hbond_distance_HA
_geom_hbond_distance_DA
_geom_hbond_angle_DHA
_geom_hbond_publ_flag
N1 H1 O1 5_656 0.88 1.99 2.841(2) 162.4 no
N2 H2 O1 . 0.88 1.89 2.668(2) 147.3 no

loop_
_geom_torsion_atom_site_label_1
_geom_torsion_atom_site_label_2
_geom_torsion_atom_site_label_3
_geom_torsion_atom_site_label_4
_geom_torsion_site_symmetry_1
_geom_torsion_site_symmetry_2
_geom_torsion_site_symmetry_3
_geom_torsion_site_symmetry_4
_geom_torsion
_geom_torsion_publ_flag
O1 C1 C2 C9 . . . . -2.7(4) ?
N1 C1 C2 C9 . . . . 178.0(2) ?
O1 C1 C2 C3 . . . . 179.1(2) ?
N1 C1 C2 C3 . . . . -0.2(2) ?
C9 C2 C3 C8 . . . . 1.7(4) ?
C1 C2 C3 C8 . . . . 180.0(2) ?
C9 C2 C3 C4 . . . . -177.68(19) ?
C1 C2 C3 C4 . . . . 0.6(2) ?
C8 C3 C4 C5 . . . . 0.0(3) ?
C2 C3 C4 C5 . . . . 179.53(18) ?
C8 C3 C4 N1 . . . . 179.74(17) ?
C2 C3 C4 N1 . . . . -0.7(2) ?
N1 C4 C5 C6 . . . . -178.78(19) ?
C3 C4 C5 C6 . . . . 0.9(3) ?
C4 C5 C6 C7 . . . . -0.9(3) ?
C5 C6 C7 C8 . . . . -0.1(3) ?
C4 C3 C8 C7 . . . . -1.0(3) ?
C2 C3 C8 C7 . . . . 179.7(2) ?
C6 C7 C8 C3 . . . . 1.0(3) ?
C3 C2 C9 C10 . . . . 175.3(2) ?
C1 C2 C9 C10 . . . . -2.6(4) ?
C2 C9 C10 N2 . . . . 0.3(4) ?
C2 C9 C10 C11 . . . . -177.8(2) ?
N2 C10 C11 C12 . . . . -0.3(2) ?
C9 C10 C11 C12 . . . . 178.0(2) ?
C10 C11 C12 C13 . . . . 0.1(3) ?
C11 C12 C13 N2 . . . . 0.1(3) ?
O1 C1 N1 C4 . . . . -179.59(19) ?
C2 C1 N1 C4 . . . . -0.2(2) ?
C5 C4 N1 C1 . . . . -179.7(2) ?
C3 C4 N1 C1 . . . . 0.6(2) ?
C12 C13 N2 C10 . . . . -0.3(3) ?
C11 C10 N2 C13 . . . . 0.4(2) ?
C9 C10 N2 C13 . . . . -178.0(2) ?

loop_
_cod_related_entry_id
_cod_related_entry_database
_cod_related_entry_code
1 ChemSpider 4742865
